data_1530715
loop_
_publ_author_name
'Schaffrath, U.'
'Gruehn, R.'

_publ_section_title
;
 Zur Darstellung und Struktur neuer Verbindungen Ln3 M O5 X Cl3 (Ln = La,
 Ce, Pr, Nd, Th; M = Ta, Nb; X = O, OH, F)
;
_journal_name_full 'Journal of the Less-Common Metals'
_journal_page_first 61
_journal_page_last 73
_journal_volume 137
_journal_year 1988
_chemical_formula_sum 'Ce3 Cl3 O6 Ta'
_chemical_name_systematic 'Ce3 Ta O6 Cl3'
_space_group_IT_number 176
_symmetry_space_group_name_Hall '-P 6c'
_symmetry_space_group_name_H-M 'P 63/m'
_cell_angle_alpha 90
_cell_angle_beta 90
_cell_angle_gamma 120
_cell_formula_units_Z 2
_cell_length_a 9.317
_cell_length_b 9.317
_cell_length_c 5.356
_cell_volume 402.646
_citation_journal_id_ASTM JCOMAH
_cod_data_source_file Schaffrath_JCOMAH_1988_1589.cif
_cod_data_source_block Ce3Cl3O6Ta1
_cod_original_formula_sum 'Ce3 Cl3 O6 Ta1'
_cod_database_code 1530715

loop_
_symmetry_equiv_pos_as_xyz
x,y,z
x-y,x,z+1/2
-y,x-y,z
-x,-y,z+1/2
-x+y,-x,z
y,-x+y,z+1/2
-x,-y,-z
-x+y,-x,-z-1/2
y,-x+y,-z
x,y,-z-1/2
x-y,x,-z
-y,x-y,-z-1/2

loop_
_atom_site_label
_atom_site_type_symbol
_atom_site_fract_x
_atom_site_fract_y
_atom_site_fract_z
_atom_site_occupancy
_atom_site_U_iso_or_equiv
Ta1 Ta+5 0.3333 0.6667 0.25 1 0.0
O1 O-2 0.5219 0.1571 0.5122 1 0.0
Ce1 Ce+3 0.3174 0.9098 0.75 1 0.0
Cl1 Cl-1 0.2412 0.189 0.75 1 0.0
